data_4082086
loop_
_publ_author_name
'Xu, Xin'
'Kehr, Gerald'
'Daniliuc, Constantin G.'
'Erker, Gerhard'

_publ_section_title
;
 Reactions of (Diphenylphosphinomethyl)zirconocene Chloride with B(C6F5)3:
 Competition between P/B and P/Zr+Frustrated Lewis Pair Reactions
;
_journal_issue 24
_journal_name_full Organometallics
_journal_page_first 7306
_journal_paper_doi 10.1021/om400769y
_journal_volume 32
_journal_year 2013
_chemical_formula_sum 'C36 H25 B Cl3 F10 P Zr'
_chemical_formula_weight 886.91
_space_group_IT_number 2
_symmetry_cell_setting triclinic
_symmetry_space_group_name_Hall '-P 1'
_symmetry_space_group_name_H-M 'P -1'
_atom_sites_solution_hydrogens geom
_atom_sites_solution_primary direct
_atom_sites_solution_secondary difmap
_audit_creation_method SHELXL-97
_cell_angle_alpha 74.6340(10)
_cell_angle_beta 80.8390(10)
_cell_angle_gamma 88.028(2)
_cell_formula_units_Z 2
_cell_length_a 8.8309(2)
_cell_length_b 10.6543(2)
_cell_length_c 19.8110(5)
_cell_measurement_reflns_used 4294
_cell_measurement_temperature 223(2)
_cell_measurement_theta_max 28.28
_cell_measurement_theta_min 4.08
_cell_volume 1774.34(7)
_computing_cell_refinement 'Collect (Nonius B.V., 1998)'
_computing_data_collection 'Collect (Nonius B.V., 1998)'
_computing_data_reduction 'Denzo-SMN (Otwinowski & Minor, 1997)'
_computing_molecular_graphics 'XP (BrukerAXS, 2000)'
_computing_publication_material 'SHELXL-97 (Sheldrick, 1997)'
_computing_structure_refinement 'SHELXL-97 (Sheldrick, 1997)'
_computing_structure_solution 'SHELXS-97 (Sheldrick, 1990)'
_diffrn_ambient_temperature 223(2)
_diffrn_measured_fraction_theta_full 0.981
_diffrn_measured_fraction_theta_max 0.981
_diffrn_measurement_device_type 'Nonius KappaCCD APEXII'
_diffrn_measurement_method '\w and \f scans'
_diffrn_radiation_monochromator 'Montel mirror'
_diffrn_radiation_source 'rotating anode Nonius FR591'
_diffrn_radiation_type MoK\a
_diffrn_radiation_wavelength 0.71073
_diffrn_reflns_av_R_equivalents 0.038
_diffrn_reflns_av_sigmaI/netI 0.0417
_diffrn_reflns_limit_h_max 11
_diffrn_reflns_limit_h_min -11
_diffrn_reflns_limit_k_max 14
_diffrn_reflns_limit_k_min -9
_diffrn_reflns_limit_l_max 26
_diffrn_reflns_limit_l_min -26
_diffrn_reflns_number 16328
_diffrn_reflns_theta_full 28.27
_diffrn_reflns_theta_max 28.27
_diffrn_reflns_theta_min 4.22
_exptl_absorpt_coefficient_mu 0.661
_exptl_absorpt_correction_T_max 0.9869
_exptl_absorpt_correction_T_min 0.8263
_exptl_absorpt_correction_type multi-scan
_exptl_absorpt_process_details 'Denzo (Otwinowski, Borek, Majewski & Minor, 2003)'
_exptl_crystal_colour colourless
_exptl_crystal_density_diffrn 1.660
_exptl_crystal_density_method 'not measured'
_exptl_crystal_description needle
_exptl_crystal_F_000 884
_exptl_crystal_size_max 0.30
_exptl_crystal_size_mid 0.10
_exptl_crystal_size_min 0.02
_refine_diff_density_max 0.402
_refine_diff_density_min -0.488
_refine_diff_density_rms 0.075
_refine_ls_extinction_method none
_refine_ls_goodness_of_fit_ref 1.074
_refine_ls_hydrogen_treatment mixed
_refine_ls_matrix_type full
_refine_ls_number_parameters 473
_refine_ls_number_reflns 8638
_refine_ls_number_restraints 6
_refine_ls_restrained_S_all 1.087
_refine_ls_R_factor_all 0.0644
_refine_ls_R_factor_gt 0.0524
_refine_ls_shift/su_max 0.002
_refine_ls_shift/su_mean 0.000
_refine_ls_structure_factor_coef Fsqd
_refine_ls_weighting_details 'calc w=1/[\s^2^(Fo^2^)+(0.0043P)^2^+3.6715P] where P=(Fo^2^+2Fc^2^)/3'
_refine_ls_weighting_scheme calc
_refine_ls_wR_factor_gt 0.1030
_refine_ls_wR_factor_ref 0.1109
_reflns_number_gt 7389
_reflns_number_total 8638
_reflns_threshold_expression >2sigma(I)
_cod_data_source_file om400769y_si_002.cif
_cod_data_source_block erk6539
_cod_original_sg_symbol_H-M P-1
_cod_database_code 4082086

loop_
_symmetry_equiv_pos_as_xyz
'x, y, z'
'-x, -y, -z'

loop_
_atom_site_label
_atom_site_type_symbol
_atom_site_fract_x
_atom_site_fract_y
_atom_site_fract_z
_atom_site_U_iso_or_equiv
_atom_site_adp_type
_atom_site_occupancy
_atom_site_symmetry_multiplicity
_atom_site_calc_flag
_atom_site_refinement_flags
Zr1 Zr 1.62867(4) 0.52907(3) 0.639707(16) 0.03285(8) Uani 1 1 d .
P1 P 1.58712(9) 0.79383(7) 0.73250(4) 0.02947(16) Uani 1 1 d .
B1 B 1.3614(4) 0.7972(3) 0.74213(19) 0.0337(7) Uani 1 1 d .
H01 H 1.346(4) 0.789(3) 0.6898(19) 0.044(10) Uiso 1 1 d .
Cl1 Cl 1.41767(12) 0.63734(10) 0.58356(6) 0.0587(3) Uani 1 1 d .
Cl2 Cl 0.40877(14) 0.17911(14) 0.93612(6) 0.0757(3) Uani 1 1 d .
Cl3 Cl 0.6925(2) 0.2906(2) 0.94736(10) 0.1363(9) Uani 1 1 d U
C11 C 1.8392(6) 0.4765(5) 0.5530(3) 0.0813(17) Uani 1 1 d .
H11 H 1.8410 0.3919 0.5470 0.098 Uiso 1 1 calc R
C12 C 1.9099(5) 0.5174(5) 0.6019(3) 0.0714(13) Uani 1 1 d .
H12 H 1.9660 0.4648 0.6352 0.086 Uiso 1 1 calc R
C13 C 1.8826(5) 0.6484(5) 0.5927(2) 0.0640(12) Uani 1 1 d .
H13 H 1.9191 0.7013 0.6179 0.077 Uiso 1 1 calc R
C14 C 1.7939(6) 0.6882(4) 0.5408(2) 0.0678(13) Uani 1 1 d .
H14 H 1.7570 0.7729 0.5247 0.081 Uiso 1 1 calc R
C15 C 1.7669(6) 0.5815(6) 0.5155(2) 0.0786(16) Uani 1 1 d .
H15 H 1.7095 0.5818 0.4793 0.094 Uiso 1 1 calc R
C16 C 1.6666(6) 0.2905(4) 0.6879(3) 0.0752(15) Uani 1 1 d .
H16 H 1.7639 0.2557 0.6771 0.090 Uiso 1 1 calc R
C17 C 1.6159(6) 0.3376(4) 0.7464(2) 0.0656(12) Uani 1 1 d .
H17 H 1.6732 0.3422 0.7818 0.079 Uiso 1 1 calc R
C18 C 1.4634(5) 0.3771(4) 0.7432(2) 0.0617(12) Uani 1 1 d .
H18 H 1.3998 0.4124 0.7762 0.074 Uiso 1 1 calc R
C19 C 1.4238(6) 0.3546(4) 0.6830(3) 0.0713(13) Uani 1 1 d .
H19 H 1.3275 0.3712 0.6681 0.086 Uiso 1 1 calc R
C20 C 1.5483(7) 0.3040(4) 0.6483(3) 0.0781(16) Uani 1 1 d .
H20 H 1.5525 0.2822 0.6050 0.094 Uiso 1 1 calc R
C1 C 1.6528(4) 0.6349(3) 0.72844(16) 0.0334(6) Uani 1 1 d .
H1A H 1.6051 0.5758 0.7731 0.040 Uiso 1 1 calc R
H1B H 1.7628 0.6353 0.7307 0.040 Uiso 1 1 calc R
C21 C 1.6721(3) 0.9120(3) 0.65170(16) 0.0324(6) Uani 1 1 d .
C22 C 1.8250(4) 0.9506(4) 0.64230(19) 0.0434(8) Uani 1 1 d .
H22 H 1.8845 0.9156 0.6781 0.052 Uiso 1 1 calc R
C23 C 1.8903(4) 1.0396(4) 0.5811(2) 0.0510(9) Uani 1 1 d .
H23 H 1.9942 1.0633 0.5751 0.061 Uiso 1 1 calc R
C24 C 1.8028(4) 1.0941(4) 0.52847(19) 0.0485(8) Uani 1 1 d .
H24 H 1.8466 1.1555 0.4870 0.058 Uiso 1 1 calc R
C25 C 1.6517(4) 1.0576(4) 0.53734(19) 0.0480(8) Uani 1 1 d .
H25 H 1.5919 1.0951 0.5020 0.058 Uiso 1 1 calc R
C26 C 1.5866(4) 0.9658(3) 0.59811(18) 0.0406(7) Uani 1 1 d .
H26 H 1.4838 0.9400 0.6030 0.049 Uiso 1 1 calc R
C31 C 1.6763(3) 0.8445(3) 0.79810(16) 0.0322(6) Uani 1 1 d .
C32 C 1.7666(4) 0.7605(3) 0.84172(18) 0.0395(7) Uani 1 1 d .
H32 H 1.7794 0.6738 0.8392 0.047 Uiso 1 1 calc R
C33 C 1.8376(4) 0.8049(4) 0.88885(19) 0.0486(9) Uani 1 1 d .
H33 H 1.8991 0.7482 0.9179 0.058 Uiso 1 1 calc R
C34 C 1.8186(4) 0.9314(4) 0.89332(19) 0.0513(9) Uani 1 1 d .
H34 H 1.8673 0.9609 0.9252 0.062 Uiso 1 1 calc R
C35 C 1.7280(5) 1.0151(4) 0.8509(2) 0.0501(9) Uani 1 1 d .
H35 H 1.7143 1.1013 0.8542 0.060 Uiso 1 1 calc R
C36 C 1.6571(4) 0.9717(3) 0.80358(18) 0.0406(7) Uani 1 1 d .
H36 H 1.5954 1.0289 0.7749 0.049 Uiso 1 1 calc R
C41 C 1.2803(3) 0.9318(3) 0.75310(18) 0.0365(7) Uani 1 1 d .
F42 F 1.3016(3) 0.8824(2) 0.87419(12) 0.0607(6) Uani 1 1 d .
C42 C 1.2505(4) 0.9626(4) 0.8174(2) 0.0460(8) Uani 1 1 d .
F43 F 1.1387(3) 1.0899(3) 0.89312(18) 0.0900(10) Uani 1 1 d .
C43 C 1.1671(5) 1.0702(4) 0.8283(3) 0.0605(11) Uani 1 1 d .
C44 C 1.1118(5) 1.1538(4) 0.7724(3) 0.0655(13) Uani 1 1 d .
F44 F 1.0327(3) 1.2592(3) 0.7821(2) 0.1022(12) Uani 1 1 d .
F45 F 1.0849(3) 1.2133(3) 0.65274(18) 0.0881(9) Uani 1 1 d .
C45 C 1.1381(4) 1.1302(4) 0.7079(3) 0.0585(11) Uani 1 1 d .
F46 F 1.2328(3) 1.0019(2) 0.63345(13) 0.0649(7) Uani 1 1 d .
C46 C 1.2187(4) 1.0205(3) 0.6988(2) 0.0465(8) Uani 1 1 d .
C51 C 1.2788(3) 0.6720(3) 0.80082(17) 0.0342(6) Uani 1 1 d .
F52 F 1.4506(2) 0.6466(2) 0.88381(10) 0.0469(5) Uani 1 1 d .
C52 C 1.3215(4) 0.6097(3) 0.86554(18) 0.0385(7) Uani 1 1 d .
F53 F 1.2871(3) 0.4545(2) 0.97777(12) 0.0646(6) Uani 1 1 d .
C53 C 1.2407(4) 0.5076(4) 0.91519(19) 0.0459(8) Uani 1 1 d .
F54 F 1.0292(3) 0.3638(2) 0.94738(15) 0.0736(8) Uani 1 1 d .
C54 C 1.1097(4) 0.4620(3) 0.9000(2) 0.0505(9) Uani 1 1 d .
F55 F 0.9327(2) 0.4765(2) 0.82106(14) 0.0584(6) Uani 1 1 d .
C55 C 1.0620(4) 0.5196(3) 0.8364(2) 0.0450(8) Uani 1 1 d .
F56 F 1.0875(2) 0.6755(2) 0.72855(12) 0.0509(5) Uani 1 1 d .
C56 C 1.1446(4) 0.6216(3) 0.78908(18) 0.0388(7) Uani 1 1 d .
C61 C 0.5320(5) 0.2053(5) 0.9920(2) 0.0702(13) Uani 1 1 d .
H61A H 0.4768 0.2526 1.0244 0.084 Uiso 1 1 calc R
H61B H 0.5620 0.1209 1.0205 0.084 Uiso 1 1 calc R

loop_
_atom_site_aniso_label
_atom_site_aniso_U_11
_atom_site_aniso_U_22
_atom_site_aniso_U_33
_atom_site_aniso_U_23
_atom_site_aniso_U_13
_atom_site_aniso_U_12
Zr1 0.03790(17) 0.02825(14) 0.03126(15) -0.00742(11) -0.00264(12) -0.00020(11)
P1 0.0291(4) 0.0289(4) 0.0300(4) -0.0064(3) -0.0060(3) 0.0016(3)
B1 0.0293(17) 0.0379(18) 0.0351(18) -0.0113(14) -0.0068(14) 0.0030(13)
Cl1 0.0654(6) 0.0550(5) 0.0643(6) -0.0194(5) -0.0320(5) 0.0152(4)
Cl2 0.0687(7) 0.1057(10) 0.0616(7) -0.0329(7) -0.0161(6) -0.0091(6)
Cl3 0.1100(12) 0.204(2) 0.1113(13) -0.0914(14) 0.0412(10) -0.1004(14)
C11 0.088(4) 0.057(3) 0.089(4) -0.036(3) 0.046(3) -0.017(3)
C12 0.043(2) 0.078(3) 0.078(3) -0.008(3) 0.014(2) 0.010(2)
C13 0.051(2) 0.081(3) 0.060(3) -0.030(2) 0.017(2) -0.023(2)
C14 0.073(3) 0.051(2) 0.058(3) 0.006(2) 0.020(2) -0.007(2)
C15 0.081(3) 0.118(5) 0.034(2) -0.025(3) 0.013(2) -0.030(3)
C16 0.084(3) 0.034(2) 0.089(4) -0.002(2) 0.016(3) 0.015(2)
C17 0.100(4) 0.0341(19) 0.052(2) 0.0120(17) -0.018(2) -0.007(2)
C18 0.073(3) 0.039(2) 0.059(3) -0.0070(18) 0.022(2) -0.0075(18)
C19 0.068(3) 0.055(3) 0.087(4) -0.007(2) -0.012(3) -0.026(2)
C20 0.133(5) 0.039(2) 0.061(3) -0.021(2) 0.008(3) -0.024(3)
C1 0.0350(16) 0.0299(14) 0.0338(15) -0.0055(12) -0.0064(12) 0.0031(11)
C21 0.0311(15) 0.0306(14) 0.0331(15) -0.0057(12) -0.0027(12) 0.0015(11)
C22 0.0341(17) 0.052(2) 0.0417(18) -0.0068(15) -0.0069(14) -0.0023(14)
C23 0.0384(19) 0.059(2) 0.051(2) -0.0095(18) 0.0006(16) -0.0105(16)
C24 0.055(2) 0.0444(19) 0.0393(19) -0.0039(15) 0.0015(16) -0.0082(16)
C25 0.053(2) 0.0452(19) 0.0396(19) 0.0006(15) -0.0094(16) -0.0001(16)
C26 0.0395(18) 0.0428(18) 0.0391(17) -0.0072(14) -0.0110(14) -0.0018(13)
C31 0.0304(15) 0.0356(15) 0.0302(15) -0.0077(12) -0.0044(12) -0.0028(11)
C32 0.0371(17) 0.0421(17) 0.0402(17) -0.0109(14) -0.0089(14) 0.0026(13)
C33 0.0423(19) 0.064(2) 0.0392(19) -0.0086(17) -0.0137(15) -0.0052(16)
C34 0.051(2) 0.067(2) 0.0395(19) -0.0167(18) -0.0083(16) -0.0195(18)
C35 0.059(2) 0.045(2) 0.049(2) -0.0184(17) -0.0024(17) -0.0135(16)
C36 0.0454(19) 0.0348(16) 0.0422(18) -0.0098(14) -0.0084(14) -0.0027(13)
C41 0.0262(15) 0.0387(16) 0.0448(18) -0.0122(14) -0.0038(13) 0.0006(12)
F42 0.0639(15) 0.0750(16) 0.0522(13) -0.0300(12) -0.0143(11) 0.0075(12)
C42 0.0368(18) 0.0450(19) 0.061(2) -0.0230(17) -0.0071(16) -0.0028(14)
F43 0.0645(17) 0.120(2) 0.119(2) -0.091(2) -0.0142(16) 0.0110(16)
C43 0.042(2) 0.066(3) 0.089(3) -0.051(3) -0.003(2) -0.0033(18)
C44 0.039(2) 0.046(2) 0.122(4) -0.040(3) -0.016(2) 0.0079(16)
F44 0.0702(19) 0.0664(18) 0.192(4) -0.072(2) -0.026(2) 0.0269(14)
F45 0.0742(18) 0.0516(15) 0.132(3) -0.0034(16) -0.0368(17) 0.0267(13)
C45 0.040(2) 0.0384(19) 0.095(3) -0.012(2) -0.016(2) 0.0075(15)
F46 0.0620(15) 0.0717(16) 0.0550(14) -0.0043(12) -0.0181(11) 0.0270(12)
C46 0.0325(17) 0.0402(18) 0.065(2) -0.0104(17) -0.0082(16) 0.0038(13)
C51 0.0314(15) 0.0327(15) 0.0377(16) -0.0094(12) -0.0029(12) 0.0020(11)
F52 0.0426(11) 0.0542(12) 0.0423(11) -0.0048(9) -0.0125(9) -0.0111(9)
C52 0.0342(16) 0.0392(17) 0.0418(18) -0.0099(14) -0.0055(13) -0.0035(13)
F53 0.0704(16) 0.0626(15) 0.0486(13) 0.0116(11) -0.0152(11) -0.0133(12)
C53 0.046(2) 0.0450(19) 0.0418(19) -0.0029(15) -0.0054(15) -0.0028(15)
F54 0.0578(15) 0.0587(15) 0.0853(19) 0.0145(13) -0.0070(13) -0.0224(12)
C54 0.043(2) 0.0366(18) 0.063(2) -0.0026(16) 0.0002(17) -0.0069(14)
F55 0.0368(11) 0.0446(12) 0.0962(18) -0.0182(12) -0.0173(11) -0.0050(9)
C55 0.0294(16) 0.0396(17) 0.067(2) -0.0154(17) -0.0073(15) -0.0008(13)
F56 0.0409(11) 0.0557(12) 0.0571(13) -0.0090(10) -0.0198(10) -0.0014(9)
C56 0.0341(17) 0.0376(16) 0.0451(18) -0.0109(14) -0.0080(14) 0.0030(13)
C61 0.057(3) 0.100(4) 0.054(3) -0.017(2) -0.011(2) -0.019(2)

loop_
_atom_type_symbol
_atom_type_description
_atom_type_scat_dispersion_real
_atom_type_scat_dispersion_imag
_atom_type_scat_source
C C 0.0033 0.0016 'International Tables Vol C Tables 4.2.6.8 and 6.1.1.4'
H H 0.0000 0.0000 'International Tables Vol C Tables 4.2.6.8 and 6.1.1.4'
B B 0.0013 0.0007 'International Tables Vol C Tables 4.2.6.8 and 6.1.1.4'
P P 0.1023 0.0942 'International Tables Vol C Tables 4.2.6.8 and 6.1.1.4'
Cl Cl 0.1484 0.1585 'International Tables Vol C Tables 4.2.6.8 and 6.1.1.4'
Zr Zr -2.9673 0.5597 'International Tables Vol C Tables 4.2.6.8 and 6.1.1.4'
F F 0.0171 0.0103 'International Tables Vol C Tables 4.2.6.8 and 6.1.1.4'

loop_
_geom_angle_atom_site_label_1
_geom_angle_atom_site_label_2
_geom_angle_atom_site_label_3
_geom_angle
C1 Zr1 Cl1 104.86(8)
C1 Zr1 C11 126.65(16)
Cl1 Zr1 C11 112.22(17)
C1 Zr1 C20 131.19(14)
Cl1 Zr1 C20 96.43(16)
C11 Zr1 C20 81.55(17)
C1 Zr1 C12 94.35(16)
Cl1 Zr1 C12 134.76(13)
C11 Zr1 C12 32.68(18)
C20 Zr1 C12 100.94(19)
C1 Zr1 C15 127.65(15)
Cl1 Zr1 C15 83.19(15)
C11 Zr1 C15 31.95(18)
C20 Zr1 C15 97.78(18)
C12 Zr1 C15 53.37(18)
C1 Zr1 C16 108.70(16)
Cl1 Zr1 C16 128.20(15)
C11 Zr1 C16 76.52(17)
C20 Zr1 C16 32.32(18)
C12 Zr1 C16 80.49(17)
C15 Zr1 C16 104.95(19)
C1 Zr1 C17 79.37(13)
Cl1 Zr1 C17 127.80(13)
C11 Zr1 C17 104.48(19)
C20 Zr1 C17 53.36(16)
C12 Zr1 C17 95.51(17)
C15 Zr1 C17 135.6(2)
C16 Zr1 C17 32.15(15)
C1 Zr1 C14 95.87(15)
Cl1 Zr1 C14 84.45(12)
C11 Zr1 C14 53.06(16)
C20 Zr1 C14 129.98(16)
C12 Zr1 C14 52.65(16)
C15 Zr1 C14 32.42(16)
C16 Zr1 C14 128.69(16)
C17 Zr1 C14 147.66(17)
C1 Zr1 C19 111.07(15)
Cl1 Zr1 C19 78.70(13)
C11 Zr1 C19 112.72(17)
C20 Zr1 C19 31.89(17)
C12 Zr1 C19 131.58(18)
C15 Zr1 C19 121.17(18)
C16 Zr1 C19 52.93(18)
C17 Zr1 C19 52.93(17)
C14 Zr1 C19 151.05(18)
C1 Zr1 C18 81.16(13)
Cl1 Zr1 C18 95.89(12)
C11 Zr1 C18 129.22(15)
C20 Zr1 C18 52.97(15)
C12 Zr1 C18 127.75(16)
C15 Zr1 C18 150.57(17)
C16 Zr1 C18 53.17(15)
C17 Zr1 C18 32.32(15)
C14 Zr1 C18 177.00(16)
C19 Zr1 C18 31.61(15)
C1 Zr1 C13 77.68(13)
Cl1 Zr1 C13 113.50(13)
C11 Zr1 C13 53.12(15)
C20 Zr1 C13 131.96(18)
C12 Zr1 C13 31.83(15)
C15 Zr1 C13 52.90(16)
C16 Zr1 C13 111.42(18)
C17 Zr1 C13 118.08(17)
C14 Zr1 C13 31.26(15)
C19 Zr1 C13 163.39(17)
C18 Zr1 C13 147.24(17)
C1 P1 C21 108.83(14)
C1 P1 C31 109.38(14)
C21 P1 C31 100.44(14)
C1 P1 B1 109.16(15)
C21 P1 B1 110.55(15)
C31 P1 B1 117.97(15)
C51 B1 C41 110.6(3)
C51 B1 P1 113.4(2)
C41 B1 P1 115.9(2)
C51 B1 H01 108.0(19)
C41 B1 H01 107.6(19)
P1 B1 H01 100.5(18)
C15 C11 C12 108.0(4)
C15 C11 Zr1 74.7(3)
C12 C11 Zr1 74.0(2)
C15 C11 H11 126.0
C12 C11 H11 126.0
Zr1 C11 H11 117.3
C13 C12 C11 107.8(5)
C13 C12 Zr1 76.0(2)
C11 C12 Zr1 73.3(3)
C13 C12 H12 126.1
C11 C12 H12 126.1
Zr1 C12 H12 116.7
C14 C13 C12 108.3(4)
C14 C13 Zr1 73.8(2)
C12 C13 Zr1 72.2(2)
C14 C13 H13 125.8
C12 C13 H13 125.8
Zr1 C13 H13 120.0
C13 C14 C15 108.4(5)
C13 C14 Zr1 75.0(2)
C15 C14 Zr1 72.8(2)
C13 C14 H14 125.8
C15 C14 H14 125.8
Zr1 C14 H14 118.3
C11 C15 C14 107.5(5)
C11 C15 Zr1 73.4(3)
C14 C15 Zr1 74.8(2)
C11 C15 H15 126.3
C14 C15 H15 126.3
Zr1 C15 H15 117.7
C20 C16 C17 107.8(4)
C20 C16 Zr1 73.1(2)
C17 C16 Zr1 74.4(2)
C20 C16 H16 126.1
C17 C16 H16 126.1
Zr1 C16 H16 118.4
C16 C17 C18 107.6(4)
C16 C17 Zr1 73.5(2)
C18 C17 Zr1 74.7(2)
C16 C17 H17 126.2
C18 C17 H17 126.2
Zr1 C17 H17 117.7
C19 C18 C17 107.5(4)
C19 C18 Zr1 73.8(2)
C17 C18 Zr1 73.0(2)
C19 C18 H18 126.2
C17 C18 H18 126.2
Zr1 C18 H18 118.9
C20 C19 C18 108.7(5)
C20 C19 Zr1 72.4(3)
C18 C19 Zr1 74.6(2)
C20 C19 H19 125.7
C18 C19 H19 125.7
Zr1 C19 H19 119.2
C19 C20 C16 108.3(4)
C19 C20 Zr1 75.7(2)
C16 C20 Zr1 74.6(2)
C19 C20 H20 125.8
C16 C20 H20 125.8
Zr1 C20 H20 115.9
P1 C1 Zr1 127.42(15)
P1 C1 H1A 105.5
Zr1 C1 H1A 105.5
P1 C1 H1B 105.5
Zr1 C1 H1B 105.5
H1A C1 H1B 106.0
C26 C21 C22 118.3(3)
C26 C21 P1 121.0(2)
C22 C21 P1 120.6(2)
C23 C22 C21 120.9(3)
C23 C22 H22 119.5
C21 C22 H22 119.5
C22 C23 C24 120.0(3)
C22 C23 H23 120.0
C24 C23 H23 120.0
C25 C24 C23 119.6(3)
C25 C24 H24 120.2
C23 C24 H24 120.2
C24 C25 C26 120.5(3)
C24 C25 H25 119.7
C26 C25 H25 119.7
C21 C26 C25 120.5(3)
C21 C26 H26 119.7
C25 C26 H26 119.7
C36 C31 C32 118.9(3)
C36 C31 P1 119.1(2)
C32 C31 P1 122.0(2)
C33 C32 C31 120.0(3)
C33 C32 H32 120.0
C31 C32 H32 120.0
C34 C33 C32 120.5(3)
C34 C33 H33 119.8
C32 C33 H33 119.8
C33 C34 C35 120.0(3)
C33 C34 H34 120.0
C35 C34 H34 120.0
C34 C35 C36 119.9(3)
C34 C35 H35 120.0
C36 C35 H35 120.0
C35 C36 C31 120.7(3)
C35 C36 H36 119.6
C31 C36 H36 119.6
C42 C41 C46 113.5(3)
C42 C41 B1 124.1(3)
C46 C41 B1 122.1(3)
F42 C42 C41 118.9(3)
F42 C42 C43 117.0(4)
C41 C42 C43 124.1(4)
F43 C43 C44 120.7(4)
F43 C43 C42 120.1(4)
C44 C43 C42 119.2(4)
F44 C44 C45 120.5(5)
F44 C44 C43 119.7(5)
C45 C44 C43 119.8(4)
C44 C45 F45 119.7(4)
C44 C45 C46 119.8(4)
F45 C45 C46 120.4(4)
F46 C46 C45 115.5(4)
F46 C46 C41 120.9(3)
C45 C46 C41 123.6(4)
C52 C51 C56 113.4(3)
C52 C51 B1 127.4(3)
C56 C51 B1 119.1(3)
F52 C52 C51 120.1(3)
F52 C52 C53 115.4(3)
C51 C52 C53 124.6(3)
F53 C53 C54 119.8(3)
F53 C53 C52 121.1(3)
C54 C53 C52 119.1(3)
F54 C54 C55 120.8(3)
F54 C54 C53 120.1(4)
C55 C54 C53 119.0(3)
F55 C55 C54 119.7(3)
F55 C55 C56 120.4(3)
C54 C55 C56 119.9(3)
F56 C56 C55 116.3(3)
F56 C56 C51 119.7(3)
C55 C56 C51 124.0(3)
Cl3 C61 Cl2 113.1(3)
Cl3 C61 H61A 109.0
Cl2 C61 H61A 109.0
Cl3 C61 H61B 109.0
Cl2 C61 H61B 109.0
H61A C61 H61B 107.8

loop_
_geom_bond_atom_site_label_1
_geom_bond_atom_site_label_2
_geom_bond_distance
Zr1 C1 2.365(3)
Zr1 Cl1 2.4231(10)
Zr1 C11 2.478(4)
Zr1 C20 2.479(4)
Zr1 C12 2.486(4)
Zr1 C15 2.494(4)
Zr1 C16 2.498(4)
Zr1 C17 2.510(4)
Zr1 C14 2.518(4)
Zr1 C19 2.521(4)
Zr1 C18 2.532(4)
Zr1 C13 2.533(4)
P1 C1 1.789(3)
P1 C21 1.823(3)
P1 C31 1.824(3)
P1 B1 1.972(4)
B1 C51 1.624(5)
B1 C41 1.631(5)
B1 H01 1.09(4)
Cl2 C61 1.747(4)
Cl3 C61 1.697(5)
C11 C15 1.368(8)
C11 C12 1.396(8)
C11 H11 0.9400
C12 C13 1.377(7)
C12 H12 0.9400
C13 C14 1.361(7)
C13 H13 0.9400
C14 C15 1.400(7)
C14 H14 0.9400
C15 H15 0.9400
C16 C20 1.385(7)
C16 C17 1.387(7)
C16 H16 0.9400
C17 C18 1.403(6)
C17 H17 0.9400
C18 C19 1.376(7)
C18 H18 0.9400
C19 C20 1.374(7)
C19 H19 0.9400
C20 H20 0.9400
C1 H1A 0.9800
C1 H1B 0.9800
C21 C26 1.389(4)
C21 C22 1.395(4)
C22 C23 1.381(5)
C22 H22 0.9400
C23 C24 1.388(5)
C23 H23 0.9400
C24 C25 1.374(5)
C24 H24 0.9400
C25 C26 1.390(5)
C25 H25 0.9400
C26 H26 0.9400
C31 C36 1.390(4)
C31 C32 1.395(4)
C32 C33 1.389(5)
C32 H32 0.9400
C33 C34 1.377(6)
C33 H33 0.9400
C34 C35 1.381(6)
C34 H34 0.9400
C35 C36 1.386(5)
C35 H35 0.9400
C36 H36 0.9400
C41 C42 1.381(5)
C41 C46 1.399(5)
F42 C42 1.352(4)
C42 C43 1.388(5)
F43 C43 1.339(5)
C43 C44 1.370(7)
C44 F44 1.343(4)
C44 C45 1.350(7)
F45 C45 1.350(5)
C45 C46 1.385(5)
F46 C46 1.348(5)
C51 C52 1.383(4)
C51 C56 1.395(4)
F52 C52 1.351(4)
C52 C53 1.386(5)
F53 C53 1.341(4)
C53 C54 1.376(5)
F54 C54 1.341(4)
C54 C55 1.373(5)
F55 C55 1.352(4)
C55 C56 1.374(5)
F56 C56 1.353(4)
C61 H61A 0.9800
C61 H61B 0.9800

loop_
_geom_torsion_atom_site_label_1
_geom_torsion_atom_site_label_2
_geom_torsion_atom_site_label_3
_geom_torsion_atom_site_label_4
_geom_torsion
C1 P1 B1 C51 45.7(3)
C21 P1 B1 C51 165.4(2)
C31 P1 B1 C51 -79.9(3)
C1 P1 B1 C41 175.2(2)
C21 P1 B1 C41 -65.1(3)
C31 P1 B1 C41 49.6(3)
C1 Zr1 C11 C15 -104.2(4)
Cl1 Zr1 C11 C15 26.2(4)
C20 Zr1 C11 C15 119.8(4)
C12 Zr1 C11 C15 -114.3(4)
C16 Zr1 C11 C15 152.3(4)
C17 Zr1 C11 C15 168.4(3)
C14 Zr1 C11 C15 -37.8(3)
C19 Zr1 C11 C15 112.9(3)
C18 Zr1 C11 C15 144.7(3)
C13 Zr1 C11 C15 -77.2(3)
C1 Zr1 C11 C12 10.1(4)
Cl1 Zr1 C11 C12 140.5(3)
C20 Zr1 C11 C12 -125.9(3)
C15 Zr1 C11 C12 114.3(4)
C16 Zr1 C11 C12 -93.4(4)
C17 Zr1 C11 C12 -77.3(3)
C14 Zr1 C11 C12 76.5(3)
C19 Zr1 C11 C12 -132.8(3)
C18 Zr1 C11 C12 -101.0(3)
C13 Zr1 C11 C12 37.1(3)
C15 C11 C12 C13 -1.3(5)
Zr1 C11 C12 C13 -68.8(3)
C15 C11 C12 Zr1 67.5(3)
C1 Zr1 C12 C13 -58.1(3)
Cl1 Zr1 C12 C13 57.8(4)
C11 Zr1 C12 C13 113.8(5)
C20 Zr1 C12 C13 168.5(3)
C15 Zr1 C12 C13 76.9(3)
C16 Zr1 C12 C13 -166.4(4)
C17 Zr1 C12 C13 -137.8(3)
C14 Zr1 C12 C13 36.0(3)
C19 Zr1 C12 C13 178.5(3)
C18 Zr1 C12 C13 -140.3(3)
C1 Zr1 C12 C11 -171.9(3)
Cl1 Zr1 C12 C11 -56.0(4)
C20 Zr1 C12 C11 54.7(3)
C15 Zr1 C12 C11 -36.9(3)
C16 Zr1 C12 C11 79.8(3)
C17 Zr1 C12 C11 108.4(3)
C14 Zr1 C12 C11 -77.8(3)
C19 Zr1 C12 C11 64.8(4)
C18 Zr1 C12 C11 105.9(3)
C13 Zr1 C12 C11 -113.8(5)
C11 C12 C13 C14 1.6(5)
Zr1 C12 C13 C14 -65.4(3)
C11 C12 C13 Zr1 67.0(3)
C1 Zr1 C13 C14 -124.2(3)
Cl1 Zr1 C13 C14 -23.1(3)
C11 Zr1 C13 C14 77.8(3)
C20 Zr1 C13 C14 100.6(4)
C12 Zr1 C13 C14 115.9(4)
C15 Zr1 C13 C14 37.5(3)
C16 Zr1 C13 C14 130.4(3)
C17 Zr1 C13 C14 165.1(3)
C19 Zr1 C13 C14 112.1(6)
C18 Zr1 C13 C14 -175.1(3)
C1 Zr1 C13 C12 119.9(3)
Cl1 Zr1 C13 C12 -139.0(3)
C11 Zr1 C13 C12 -38.1(3)
C20 Zr1 C13 C12 -15.3(4)
C15 Zr1 C13 C12 -78.5(4)
C16 Zr1 C13 C12 14.5(4)
C17 Zr1 C13 C12 49.2(4)
C14 Zr1 C13 C12 -115.9(4)
C19 Zr1 C13 C12 -3.8(8)
C18 Zr1 C13 C12 69.0(4)
C12 C13 C14 C15 -1.3(5)
Zr1 C13 C14 C15 -65.7(3)
C12 C13 C14 Zr1 64.4(3)
C1 Zr1 C14 C13 54.4(3)
Cl1 Zr1 C14 C13 158.8(3)
C11 Zr1 C14 C13 -78.0(3)
C20 Zr1 C14 C13 -107.5(4)
C12 Zr1 C14 C13 -36.6(3)
C15 Zr1 C14 C13 -115.2(5)
C16 Zr1 C14 C13 -65.3(4)
C17 Zr1 C14 C13 -25.0(5)
C19 Zr1 C14 C13 -146.8(4)
C18 Zr1 C14 C13 62(3)
C1 Zr1 C14 C15 169.6(3)
Cl1 Zr1 C14 C15 -86.0(3)
C11 Zr1 C14 C15 37.2(3)
C20 Zr1 C14 C15 7.7(4)
C12 Zr1 C14 C15 78.6(4)
C16 Zr1 C14 C15 49.9(4)
C17 Zr1 C14 C15 90.2(5)
C19 Zr1 C14 C15 -31.6(5)
C18 Zr1 C14 C15 177(3)
C13 Zr1 C14 C15 115.2(5)
C12 C11 C15 C14 0.5(5)
Zr1 C11 C15 C14 67.6(3)
C12 C11 C15 Zr1 -67.1(3)
C13 C14 C15 C11 0.5(5)
Zr1 C14 C15 C11 -66.6(3)
C13 C14 C15 Zr1 67.1(3)
C1 Zr1 C15 C11 100.8(4)
Cl1 Zr1 C15 C11 -155.7(3)
C20 Zr1 C15 C11 -60.1(4)
C12 Zr1 C15 C11 37.8(3)
C16 Zr1 C15 C11 -27.9(4)
C17 Zr1 C15 C11 -16.2(4)
C14 Zr1 C15 C11 114.0(5)
C19 Zr1 C15 C11 -83.3(4)
C18 Zr1 C15 C11 -65.7(5)
C13 Zr1 C15 C11 77.9(3)
C1 Zr1 C15 C14 -13.2(4)
Cl1 Zr1 C15 C14 90.4(3)
C11 Zr1 C15 C14 -114.0(5)
C20 Zr1 C15 C14 -174.0(3)
C12 Zr1 C15 C14 -76.2(3)
C16 Zr1 C15 C14 -141.8(3)
C17 Zr1 C15 C14 -130.2(3)
C19 Zr1 C15 C14 162.7(3)
C18 Zr1 C15 C14 -179.7(3)
C13 Zr1 C15 C14 -36.1(3)
C1 Zr1 C16 C20 139.9(3)
Cl1 Zr1 C16 C20 12.3(4)
C11 Zr1 C16 C20 -95.5(3)
C12 Zr1 C16 C20 -128.7(3)
C15 Zr1 C16 C20 -80.8(3)
C17 Zr1 C16 C20 114.7(4)
C14 Zr1 C16 C20 -105.9(3)
C19 Zr1 C16 C20 37.2(3)
C18 Zr1 C16 C20 77.1(3)
C13 Zr1 C16 C20 -136.3(3)
C1 Zr1 C16 C17 25.3(4)
Cl1 Zr1 C16 C17 -102.3(3)
C11 Zr1 C16 C17 149.8(4)
C20 Zr1 C16 C17 -114.7(4)
C12 Zr1 C16 C17 116.7(4)
C15 Zr1 C16 C17 164.6(3)
C14 Zr1 C16 C17 139.5(3)
C19 Zr1 C16 C17 -77.4(3)
C18 Zr1 C16 C17 -37.6(3)
C13 Zr1 C16 C17 109.0(3)
C20 C16 C17 C18 1.5(5)
Zr1 C16 C17 C18 67.5(3)
C20 C16 C17 Zr1 -66.0(3)
C1 Zr1 C17 C16 -155.7(4)
Cl1 Zr1 C17 C16 103.7(3)
C11 Zr1 C17 C16 -30.3(4)
C20 Zr1 C17 C16 37.3(3)
C12 Zr1 C17 C16 -62.3(4)
C15 Zr1 C17 C16 -21.5(4)
C14 Zr1 C17 C16 -71.5(4)
C19 Zr1 C17 C16 77.4(4)
C18 Zr1 C17 C16 114.1(4)
C13 Zr1 C17 C16 -85.9(4)
C1 Zr1 C17 C18 90.2(3)
Cl1 Zr1 C17 C18 -10.4(3)
C11 Zr1 C17 C18 -144.4(3)
C20 Zr1 C17 C18 -76.8(3)
C12 Zr1 C17 C18 -176.4(3)
C15 Zr1 C17 C18 -135.6(3)
C16 Zr1 C17 C18 -114.1(4)
C14 Zr1 C17 C18 174.4(3)
C19 Zr1 C17 C18 -36.7(3)
C13 Zr1 C17 C18 160.0(3)
C16 C17 C18 C19 -0.4(5)
Zr1 C17 C18 C19 66.2(3)
C16 C17 C18 Zr1 -66.7(3)
C1 Zr1 C18 C19 161.3(3)
Cl1 Zr1 C18 C19 57.1(3)
C11 Zr1 C18 C19 -68.0(4)
C20 Zr1 C18 C19 -36.5(3)
C12 Zr1 C18 C19 -110.1(3)
C15 Zr1 C18 C19 -29.5(5)
C16 Zr1 C18 C19 -77.3(3)
C17 Zr1 C18 C19 -114.7(4)
C14 Zr1 C18 C19 153(3)
C13 Zr1 C18 C19 -148.6(3)
C1 Zr1 C18 C17 -84.1(3)
Cl1 Zr1 C18 C17 171.8(3)
C11 Zr1 C18 C17 46.7(4)
C20 Zr1 C18 C17 78.1(3)
C12 Zr1 C18 C17 4.6(4)
C15 Zr1 C18 C17 85.2(5)
C16 Zr1 C18 C17 37.4(3)
C14 Zr1 C18 C17 -92(3)
C19 Zr1 C18 C17 114.7(4)
C13 Zr1 C18 C17 -33.9(4)
C17 C18 C19 C20 -0.8(5)
Zr1 C18 C19 C20 64.9(3)
C17 C18 C19 Zr1 -65.7(3)
C1 Zr1 C19 C20 -135.8(3)
Cl1 Zr1 C19 C20 122.5(3)
C11 Zr1 C19 C20 13.0(4)
C12 Zr1 C19 C20 -19.0(4)
C15 Zr1 C19 C20 47.7(4)
C16 Zr1 C19 C20 -37.7(3)
C17 Zr1 C19 C20 -78.4(4)
C14 Zr1 C19 C20 66.9(5)
C18 Zr1 C19 C20 -115.9(5)
C13 Zr1 C19 C20 -16.3(8)
C1 Zr1 C19 C18 -19.9(3)
Cl1 Zr1 C19 C18 -121.6(3)
C11 Zr1 C19 C18 128.8(3)
C20 Zr1 C19 C18 115.9(5)
C12 Zr1 C19 C18 96.9(3)
C15 Zr1 C19 C18 163.6(3)
C16 Zr1 C19 C18 78.1(3)
C17 Zr1 C19 C18 37.5(3)
C14 Zr1 C19 C18 -177.2(3)
C13 Zr1 C19 C18 99.6(6)
C18 C19 C20 C16 1.8(5)
Zr1 C19 C20 C16 68.1(3)
C18 C19 C20 Zr1 -66.3(3)
C17 C16 C20 C19 -2.0(5)
Zr1 C16 C20 C19 -68.9(3)
C17 C16 C20 Zr1 66.8(3)
C1 Zr1 C20 C19 59.9(4)
Cl1 Zr1 C20 C19 -56.3(3)
C11 Zr1 C20 C19 -167.9(4)
C12 Zr1 C20 C19 165.6(3)
C15 Zr1 C20 C19 -140.3(3)
C16 Zr1 C20 C19 114.0(4)
C17 Zr1 C20 C19 76.9(3)
C14 Zr1 C20 C19 -144.5(3)
C18 Zr1 C20 C19 36.2(3)
C13 Zr1 C20 C19 173.8(3)
C1 Zr1 C20 C16 -54.1(4)
Cl1 Zr1 C20 C16 -170.3(3)
C11 Zr1 C20 C16 78.1(3)
C12 Zr1 C20 C16 51.7(3)
C15 Zr1 C20 C16 105.7(3)
C17 Zr1 C20 C16 -37.1(3)
C14 Zr1 C20 C16 101.6(3)
C19 Zr1 C20 C16 -114.0(4)
C18 Zr1 C20 C16 -77.8(3)
C13 Zr1 C20 C16 59.8(4)
C21 P1 C1 Zr1 -56.7(2)
C31 P1 C1 Zr1 -165.56(17)
B1 P1 C1 Zr1 64.0(2)
Cl1 Zr1 C1 P1 -21.7(2)
C11 Zr1 C1 P1 111.5(2)
C20 Zr1 C1 P1 -134.4(3)
C12 Zr1 C1 P1 117.0(2)
C15 Zr1 C1 P1 71.2(3)
C16 Zr1 C1 P1 -161.6(2)
C17 Zr1 C1 P1 -148.2(2)
C14 Zr1 C1 P1 64.1(2)
C19 Zr1 C1 P1 -105.1(2)
C18 Zr1 C1 P1 -115.5(2)
C13 Zr1 C1 P1 89.7(2)
C1 P1 C21 C26 103.8(3)
C31 P1 C21 C26 -141.4(3)
B1 P1 C21 C26 -16.1(3)
C1 P1 C21 C22 -76.3(3)
C31 P1 C21 C22 38.5(3)
B1 P1 C21 C22 163.8(3)
C26 C21 C22 C23 -0.4(5)
P1 C21 C22 C23 179.7(3)
C21 C22 C23 C24 1.4(6)
C22 C23 C24 C25 -0.8(6)
C23 C24 C25 C26 -0.7(6)
C22 C21 C26 C25 -1.1(5)
P1 C21 C26 C25 178.8(3)
C24 C25 C26 C21 1.7(6)
C1 P1 C31 C36 171.8(3)
C21 P1 C31 C36 57.4(3)
B1 P1 C31 C36 -62.7(3)
C1 P1 C31 C32 -6.5(3)
C21 P1 C31 C32 -120.9(3)
B1 P1 C31 C32 119.0(3)
C36 C31 C32 C33 -1.0(5)
P1 C31 C32 C33 177.3(3)
C31 C32 C33 C34 0.5(5)
C32 C33 C34 C35 0.2(6)
C33 C34 C35 C36 -0.5(6)
C34 C35 C36 C31 -0.1(6)
C32 C31 C36 C35 0.8(5)
P1 C31 C36 C35 -177.5(3)
C51 B1 C41 C42 49.1(4)
P1 B1 C41 C42 -81.7(4)
C51 B1 C41 C46 -123.4(3)
P1 B1 C41 C46 105.7(3)
C46 C41 C42 F42 178.7(3)
B1 C41 C42 F42 5.5(5)
C46 C41 C42 C43 0.3(5)
B1 C41 C42 C43 -172.8(3)
F42 C42 C43 F43 -0.9(5)
C41 C42 C43 F43 177.5(3)
F42 C42 C43 C44 -179.5(4)
C41 C42 C43 C44 -1.1(6)
F43 C43 C44 F44 2.3(6)
C42 C43 C44 F44 -179.1(4)
F43 C43 C44 C45 -178.2(4)
C42 C43 C44 C45 0.4(6)
F44 C44 C45 F45 0.2(6)
C43 C44 C45 F45 -179.3(4)
F44 C44 C45 C46 -179.4(4)
C43 C44 C45 C46 1.0(6)
C44 C45 C46 F46 176.9(4)
F45 C45 C46 F46 -2.7(5)
C44 C45 C46 C41 -1.9(6)
F45 C45 C46 C41 178.4(3)
C42 C41 C46 F46 -177.6(3)
B1 C41 C46 F46 -4.3(5)
C42 C41 C46 C45 1.2(5)
B1 C41 C46 C45 174.5(3)
C41 B1 C51 C52 -93.7(4)
P1 B1 C51 C52 38.4(4)
C41 B1 C51 C56 82.6(4)
P1 B1 C51 C56 -145.2(3)
C56 C51 C52 F52 179.0(3)
B1 C51 C52 F52 -4.5(5)
C56 C51 C52 C53 -0.5(5)
B1 C51 C52 C53 176.0(3)
F52 C52 C53 F53 2.4(5)
C51 C52 C53 F53 -178.1(3)
F52 C52 C53 C54 -178.5(3)
C51 C52 C53 C54 1.0(6)
F53 C53 C54 F54 -0.7(6)
C52 C53 C54 F54 -179.7(3)
F53 C53 C54 C55 178.5(3)
C52 C53 C54 C55 -0.5(6)
F54 C54 C55 F55 -0.2(6)
C53 C54 C55 F55 -179.4(3)
F54 C54 C55 C56 178.9(3)
C53 C54 C55 C56 -0.3(6)
F55 C55 C56 F56 1.1(5)
C54 C55 C56 F56 -178.0(3)
F55 C55 C56 C51 179.9(3)
C54 C55 C56 C51 0.7(5)
C52 C51 C56 F56 178.4(3)
B1 C51 C56 F56 1.5(4)
C52 C51 C56 C55 -0.3(5)
B1 C51 C56 C55 -177.2(3)
